data_2019212
loop_
_publ_author_name
'Poto\<c\<n\'ak, Ivan'
'Bur\<c\'ak, Milan'
'Du\<sek, Michal'

_publ_section_title
;
 Low-dimensional compounds containing cyanide groups. XXVI.
 (Dicyanamido-\k<i>N</i>^1^)bis(5,5'-dimethyl-2,2'-bipyridine-\k^2^<i>N</i>,<i>N</i>')copper(II)
 complexes with tetrafluoroborate and perchlorate anions
;
_journal_coeditor_code FG3305
_journal_issue 11
_journal_name_full 'Acta Crystallographica Section C'
_journal_page_first 1357
_journal_page_last 1361
_journal_paper_doi 10.1107/S0108270113027091
_journal_volume 69
_journal_year 2013
_chemical_formula_iupac '[Cu (C2 N3) (C12 H12 N2)2] Cl O4'
_chemical_formula_moiety 'C26 H24 Cu N7 +, Cl O4 -'
_chemical_formula_sum 'C26 H24 Cl Cu N7 O4'
_chemical_formula_weight 597.51
_chemical_name_systematic
'(Dicyanamido-\k<i>N</i>^1^)bis(5,5'-dimethyl-2,2'-bipyridine-\k^2^<i>N</i>,<i>N</i>')copper(II) perchlorate'
_space_group_IT_number 14
_symmetry_cell_setting monoclinic
_symmetry_space_group_name_Hall '-P 2ybc'
_symmetry_space_group_name_H-M 'P 1 21/c 1'
_atom_sites_solution_hydrogens geom
_atom_sites_solution_primary direct
_atom_sites_solution_secondary difmap
_audit_creation_method SHELXL97
_cell_angle_alpha 90.00
_cell_angle_beta 93.146(10)
_cell_angle_gamma 90.00
_cell_formula_units_Z 4
_cell_length_a 13.6977(11)
_cell_length_b 16.9837(17)
_cell_length_c 11.3416(13)
_cell_measurement_reflns_used 16012
_cell_measurement_temperature 120(2)
_cell_measurement_theta_max 26.4998
_cell_measurement_theta_min 2.6699
_cell_volume 2634.5(5)
_computing_cell_refinement 'CrysAlis RED (Oxford Diffraction, 2007)'
_computing_data_collection 'CrysAlis CCD (Oxford Diffraction, 2007)'
_computing_data_reduction 'CrysAlis RED (Oxford Diffraction, 2007)'
_computing_molecular_graphics 'DIAMOND (Brandenburg, 2001)'
_computing_publication_material 'SHELXL97 (Sheldrick, 2008)'
_computing_structure_refinement 'SHELXL97 (Sheldrick, 2008)'
_computing_structure_solution 'SHELXS97 (Sheldrick, 2008)'
_diffrn_ambient_temperature 120(2)
_diffrn_detector_area_resol_mean 8.3438
_diffrn_measured_fraction_theta_full 0.999
_diffrn_measured_fraction_theta_max 0.999
_diffrn_measurement_device_type 'Oxford MODEL? CCD area-detector'
_diffrn_measurement_method 'Rotation method data acquisition using \w scans'
_diffrn_radiation_monochromator graphite
_diffrn_radiation_source 'Enhance (Mo) X-ray Source'
_diffrn_radiation_type MoK\a
_diffrn_radiation_wavelength 0.71073
_diffrn_reflns_av_R_equivalents 0.0293
_diffrn_reflns_av_sigmaI/netI 0.0294
_diffrn_reflns_limit_h_max 16
_diffrn_reflns_limit_h_min -16
_diffrn_reflns_limit_k_max 20
_diffrn_reflns_limit_k_min -20
_diffrn_reflns_limit_l_max 13
_diffrn_reflns_limit_l_min -13
_diffrn_reflns_number 33629
_diffrn_reflns_theta_full 25.99
_diffrn_reflns_theta_max 25.99
_diffrn_reflns_theta_min 2.68
_exptl_absorpt_coefficient_mu 0.978
_exptl_absorpt_correction_T_max 1.00000
_exptl_absorpt_correction_T_min 0.87226
_exptl_absorpt_correction_type multi-scan
_exptl_absorpt_process_details '(CrysAlis RED; Oxford Diffraction, 2007)'
_exptl_crystal_colour green
_exptl_crystal_density_diffrn 1.506
_exptl_crystal_density_method 'not measured'
_exptl_crystal_description prism
_exptl_crystal_F_000 1228
_exptl_crystal_size_max 0.5602
_exptl_crystal_size_mid 0.1641
_exptl_crystal_size_min 0.1231
_refine_diff_density_max 0.626
_refine_diff_density_min -0.265
_refine_ls_extinction_method none
_refine_ls_goodness_of_fit_ref 1.060
_refine_ls_hydrogen_treatment constr
_refine_ls_matrix_type full
_refine_ls_number_parameters 370
_refine_ls_number_reflns 5160
_refine_ls_number_restraints 1
_refine_ls_restrained_S_all 1.060
_refine_ls_R_factor_all 0.0476
_refine_ls_R_factor_gt 0.0309
_refine_ls_shift/su_max 0.002
_refine_ls_shift/su_mean 0.000
_refine_ls_structure_factor_coef Fsqd
_refine_ls_weighting_details 'calc w = 1/[\s^2^(Fo^2^)+(0.0581P)^2^+0.0000P] where P=(Fo^2^+2Fc^2^)/3'
_refine_ls_weighting_scheme calc
_refine_ls_wR_factor_gt 0.0908
_refine_ls_wR_factor_ref 0.0943
_reflns_number_gt 3667
_reflns_number_total 5160
_reflns_threshold_expression I>2\s(I)
_cod_data_source_file fg3305.cif
_cod_data_source_block cumbdc__II
_cod_original_sg_symbol_H-M 'P 21/c'
_cod_database_code 2019212

loop_
_symmetry_equiv_pos_as_xyz
'x, y, z'
'-x, y+1/2, -z+1/2'
'-x, -y, -z'
'x, -y-1/2, z-1/2'

loop_
_atom_site_type_symbol
_atom_site_label
_atom_site_fract_x
_atom_site_fract_y
_atom_site_fract_z
_atom_site_U_iso_or_equiv
_atom_site_adp_type
_atom_site_calc_flag
_atom_site_refinement_flags
_atom_site_occupancy
_atom_site_symmetry_multiplicity
Cu Cu1 0.754962(18) 0.500438(15) 0.47104(2) 0.01831(10) Uani d . 1 1
N N10 0.65715(14) 0.49363(10) 0.33538(16) 0.0207(4) Uani d . 1 1
N N20 0.64331(12) 0.57318(10) 0.53240(15) 0.0182(4) Uani d . 1 1
N N30 0.85789(13) 0.50910(10) 0.60059(16) 0.0181(4) Uani d . 1 1
N N40 0.83877(13) 0.58866(10) 0.40342(16) 0.0184(4) Uani d . 1 1
C C11 0.57295(16) 0.53347(14) 0.34457(19) 0.0210(5) Uani d . 1 1
C C12 0.66802(18) 0.44718(13) 0.2417(2) 0.0261(5) Uani d . 1 1
H H12 0.7284 0.4203 0.2360 0.031 Uiso calc R 1 1
C C13 0.59605(19) 0.43603(14) 0.1524(2) 0.0310(6) Uani d . 1 1
C C14 0.50977(19) 0.47793(16) 0.1621(2) 0.0334(6) Uani d . 1 1
H H14 0.4585 0.4729 0.1028 0.040 Uiso calc R 1 1
C C15 0.49813(17) 0.52680(16) 0.2575(2) 0.0288(6) Uani d . 1 1
H H15 0.4393 0.5557 0.2635 0.035 Uiso calc R 1 1
C C16 0.6120(2) 0.38075(17) 0.0520(2) 0.0447(8) Uani d . 1 1
H H16A 0.6588 0.4041 -0.0003 0.067 Uiso calc R 1 1
H H16B 0.5497 0.3714 0.0074 0.067 Uiso calc R 1 1
H H16C 0.6379 0.3307 0.0831 0.067 Uiso calc R 1 1
C C21 0.56784(16) 0.58247(13) 0.4518(2) 0.0198(5) Uani d . 1 1
C C22 0.64623(16) 0.61788(13) 0.6305(2) 0.0222(5) Uani d . 1 1
H H22 0.6990 0.6106 0.6873 0.027 Uiso calc R 1 1
C C23 0.57575(17) 0.67423(14) 0.6528(2) 0.0266(6) Uani d . 1 1
C C24 0.49826(17) 0.68116(14) 0.5704(2) 0.0284(6) Uani d . 1 1
H H24 0.4477 0.7179 0.5834 0.034 Uiso calc R 1 1
C C25 0.49305(16) 0.63553(14) 0.4694(2) 0.0260(6) Uani d . 1 1
H H25 0.4394 0.6404 0.4131 0.031 Uiso calc R 1 1
C C26 0.5846(2) 0.72547(16) 0.7605(2) 0.0388(7) Uani d . 1 1
H H26A 0.6031 0.7789 0.7377 0.058 Uiso calc R 1 1
H H26B 0.6347 0.7039 0.8164 0.058 Uiso calc R 1 1
H H26C 0.5217 0.7271 0.7976 0.058 Uiso calc R 1 1
C C31 0.92965(15) 0.56224(12) 0.58380(19) 0.0184(5) Uani d . 1 1
C C32 0.86278(16) 0.46346(14) 0.69680(19) 0.0214(5) Uani d . 1 1
H H32 0.8116 0.4267 0.7070 0.026 Uiso calc R 1 1
C C33 0.93889(16) 0.46712(14) 0.78234(19) 0.0215(5) Uani d . 1 1
C C34 1.01200(16) 0.52194(14) 0.7661(2) 0.0239(5) Uani d . 1 1
H H34 1.0651 0.5269 0.8231 0.029 Uiso calc R 1 1
C C35 1.00745(16) 0.56973(13) 0.6663(2) 0.0224(5) Uani d . 1 1
H H35 1.0574 0.6073 0.6549 0.027 Uiso calc R 1 1
C C36 0.94001(18) 0.41362(14) 0.8881(2) 0.0301(6) Uani d . 1 1
H H36A 1.0037 0.4171 0.9314 0.045 Uiso calc R 1 1
H H36B 0.9285 0.3593 0.8619 0.045 Uiso calc R 1 1
H H36C 0.8885 0.4296 0.9398 0.045 Uiso calc R 1 1
C C41 0.91695(15) 0.60896(13) 0.47485(19) 0.0189(5) Uani d . 1 1
C C42 0.81855(16) 0.63042(13) 0.3050(2) 0.0214(5) Uani d . 1 1
H H42 0.7638 0.6153 0.2551 0.026 Uiso calc R 1 1
C C43 0.87320(17) 0.69448(13) 0.2720(2) 0.0245(5) Uani d . 1 1
C C44 0.95485(18) 0.71361(14) 0.3445(2) 0.0273(6) Uani d . 1 1
H H44 0.9955 0.7563 0.3240 0.033 Uiso calc R 1 1
C C45 0.97721(17) 0.67117(14) 0.4458(2) 0.0250(5) Uani d . 1 1
H H45 1.0331 0.6842 0.4953 0.030 Uiso calc R 1 1
C C46 0.8454(2) 0.74021(15) 0.1617(2) 0.0339(6) Uani d . 1 1
H H46A 0.8914 0.7282 0.1010 0.051 Uiso calc R 1 1
H H46B 0.8475 0.7967 0.1792 0.051 Uiso calc R 1 1
H H46C 0.7791 0.7255 0.1329 0.051 Uiso calc R 1 1
C C1 0.76700(17) 0.32170(17) 0.4463(3) 0.0370(7) Uani d . 1 1
N N1 0.76040(14) 0.38421(12) 0.47922(17) 0.0273(5) Uani d . 1 1
C C2 0.7270(2) 0.21801(18) 0.3222(3) 0.0336(8) Uani d P 0.834(3) 1
N N2 0.68284(17) 0.18252(16) 0.2545(2) 0.0337(7) Uani d P 0.834(3) 1
N N3 0.7848(3) 0.25235(19) 0.4064(4) 0.0683(13) Uani d P 0.834(3) 1
C C2B 0.8092(11) 0.2081(9) 0.5873(11) 0.035(4) Uiso d PD 0.166(3) 1
N N2B 0.8406(7) 0.1748(6) 0.6676(8) 0.011(2) Uiso d PD 0.166(3) 1
N N3B 0.7724(12) 0.2458(10) 0.4889(16) 0.046(4) Uiso d P 0.166(3) 1
Cl Cl1 1.24618(4) 0.42146(4) 1.03712(5) 0.03237(17) Uani d . 1 1
O O1 1.19070(16) 0.36472(13) 1.09856(18) 0.0580(6) Uani d . 1 1
O O2 1.32824(13) 0.38425(11) 0.98733(17) 0.0435(5) Uani d . 1 1
O O3 1.27993(13) 0.48158(11) 1.11934(16) 0.0394(5) Uani d . 1 1
O O4 1.18676(13) 0.45637(13) 0.94363(16) 0.0480(5) Uani d . 1 1

loop_
_atom_site_aniso_label
_atom_site_aniso_U_11
_atom_site_aniso_U_22
_atom_site_aniso_U_33
_atom_site_aniso_U_12
_atom_site_aniso_U_13
_atom_site_aniso_U_23
Cu1 0.02194(16) 0.01567(16) 0.01668(16) 0.00056(12) -0.00489(11) -0.00003(11)
N10 0.0249(10) 0.0188(10) 0.0179(9) -0.0015(8) -0.0047(8) 0.0010(8)
N20 0.0179(9) 0.0188(10) 0.0176(10) -0.0004(8) -0.0017(8) 0.0023(8)
N30 0.0189(9) 0.0167(10) 0.0186(9) 0.0008(8) -0.0013(8) -0.0005(8)
N40 0.0204(9) 0.0170(10) 0.0177(10) 0.0014(8) 0.0011(8) 0.0004(8)
C11 0.0212(12) 0.0209(12) 0.0207(12) -0.0045(10) -0.0021(10) 0.0066(10)
C12 0.0348(14) 0.0206(13) 0.0222(12) -0.0002(11) -0.0034(11) 0.0000(10)
C13 0.0471(16) 0.0271(14) 0.0181(12) -0.0125(12) -0.0052(11) 0.0025(10)
C14 0.0337(15) 0.0436(17) 0.0218(13) -0.0146(12) -0.0096(11) 0.0066(11)
C15 0.0241(13) 0.0349(14) 0.0265(14) -0.0055(11) -0.0069(11) 0.0074(11)
C16 0.069(2) 0.0397(18) 0.0238(14) -0.0111(15) -0.0082(14) -0.0043(12)
C21 0.0189(11) 0.0194(12) 0.0211(12) -0.0026(9) -0.0003(9) 0.0053(9)
C22 0.0235(12) 0.0211(13) 0.0220(12) -0.0002(10) 0.0003(10) 0.0006(10)
C23 0.0331(14) 0.0192(13) 0.0279(13) 0.0015(11) 0.0074(11) 0.0000(10)
C24 0.0239(13) 0.0245(14) 0.0372(15) 0.0065(10) 0.0054(11) 0.0060(11)
C25 0.0206(12) 0.0269(14) 0.0301(14) 0.0015(10) -0.0020(11) 0.0092(11)
C26 0.0459(17) 0.0351(16) 0.0356(16) 0.0080(13) 0.0049(13) -0.0099(12)
C31 0.0181(11) 0.0169(12) 0.0201(12) 0.0032(9) 0.0009(9) -0.0030(9)
C32 0.0262(13) 0.0179(12) 0.0197(12) 0.0003(10) -0.0027(10) -0.0004(10)
C33 0.0245(12) 0.0218(12) 0.0179(12) 0.0059(10) -0.0007(10) -0.0018(10)
C34 0.0215(12) 0.0281(14) 0.0212(12) 0.0044(10) -0.0055(10) -0.0040(10)
C35 0.0191(12) 0.0220(13) 0.0260(13) -0.0023(9) -0.0002(10) -0.0026(10)
C36 0.0319(14) 0.0345(15) 0.0233(13) 0.0033(11) -0.0054(11) 0.0053(11)
C41 0.0197(11) 0.0175(12) 0.0198(12) 0.0033(9) 0.0022(9) -0.0033(9)
C42 0.0233(12) 0.0206(12) 0.0202(12) 0.0039(10) 0.0002(10) 0.0009(9)
C43 0.0306(13) 0.0200(13) 0.0234(13) 0.0039(10) 0.0067(11) 0.0034(10)
C44 0.0316(14) 0.0193(13) 0.0317(14) -0.0043(10) 0.0088(11) 0.0025(10)
C45 0.0223(12) 0.0228(13) 0.0300(14) -0.0022(10) 0.0021(10) -0.0021(11)
C46 0.0427(16) 0.0286(15) 0.0309(14) 0.0018(12) 0.0050(12) 0.0094(12)
C1 0.0234(14) 0.0263(16) 0.0599(19) 0.0001(12) -0.0102(13) 0.0003(14)
N1 0.0295(11) 0.0192(12) 0.0317(12) -0.0016(9) -0.0114(9) 0.0009(9)
C2 0.0299(17) 0.0263(17) 0.044(2) 0.0107(14) 0.0001(16) -0.0053(15)
N2 0.0291(14) 0.0361(16) 0.0354(15) -0.0031(12) -0.0013(12) -0.0191(13)
N3 0.065(2) 0.0374(19) 0.096(3) 0.0280(16) -0.051(2) -0.039(2)
Cl1 0.0259(3) 0.0434(4) 0.0272(3) 0.0006(3) -0.0040(3) 0.0026(3)
O1 0.0611(14) 0.0614(15) 0.0528(14) -0.0189(11) 0.0141(11) 0.0078(11)
O2 0.0317(10) 0.0516(13) 0.0467(12) 0.0076(9) -0.0022(9) -0.0079(10)
O3 0.0352(10) 0.0518(13) 0.0305(10) 0.0001(9) -0.0039(8) -0.0061(9)
O4 0.0428(11) 0.0692(15) 0.0302(10) 0.0183(10) -0.0142(9) 0.0004(10)

loop_
_atom_type_symbol
_atom_type_description
_atom_type_scat_dispersion_real
_atom_type_scat_dispersion_imag
_atom_type_scat_source
C C 0.0033 0.0016 'International Tables Vol C Tables 4.2.6.8 and 6.1.1.4'
H H 0.0000 0.0000 'International Tables Vol C Tables 4.2.6.8 and 6.1.1.4'
Cl Cl 0.1484 0.1585 'International Tables Vol C Tables 4.2.6.8 and 6.1.1.4'
Cu Cu 0.3201 1.2651 'International Tables Vol C Tables 4.2.6.8 and 6.1.1.4'
N N 0.0061 0.0033 'International Tables Vol C Tables 4.2.6.8 and 6.1.1.4'
O O 0.0106 0.0060 'International Tables Vol C Tables 4.2.6.8 and 6.1.1.4'

loop_
_geom_angle_atom_site_label_1
_geom_angle_atom_site_label_2
_geom_angle_atom_site_label_3
_geom_angle
N1 Cu1 N30 90.91(7)
N1 Cu1 N10 90.02(7)
N30 Cu1 N10 176.94(7)
N1 Cu1 N40 136.29(8)
N30 Cu1 N40 80.45(7)
N10 Cu1 N40 96.88(7)
N1 Cu1 N20 126.45(8)
N30 Cu1 N20 102.14(7)
N10 Cu1 N20 79.61(7)
N40 Cu1 N20 97.21(7)
C12 N10 C11 119.4(2)
C12 N10 Cu1 123.32(16)
C11 N10 Cu1 117.06(15)
C22 N20 C21 118.72(19)
C22 N20 Cu1 127.79(15)
C21 N20 Cu1 112.71(14)
C32 N30 C31 119.76(19)
C32 N30 Cu1 124.25(15)
C31 N30 Cu1 115.87(14)
C42 N40 C41 119.05(19)
C42 N40 Cu1 126.97(15)
C41 N40 Cu1 113.68(14)
N10 C11 C15 120.4(2)
N10 C11 C21 115.22(19)
C15 C11 C21 124.4(2)
N10 C12 C13 123.7(2)
N10 C12 H12 118.2
C13 C12 H12 118.2
C12 C13 C14 116.5(2)
C12 C13 C16 120.8(2)
C14 C13 C16 122.7(2)
C15 C14 C13 120.4(2)
C15 C14 H14 119.8
C13 C14 H14 119.8
C14 C15 C11 119.6(2)
C14 C15 H15 120.2
C11 C15 H15 120.2
C13 C16 H16A 109.5
C13 C16 H16B 109.5
H16A C16 H16B 109.5
C13 C16 H16C 109.5
H16A C16 H16C 109.5
H16B C16 H16C 109.5
N20 C21 C25 121.5(2)
N20 C21 C11 114.95(19)
C25 C21 C11 123.6(2)
N20 C22 C23 123.3(2)
N20 C22 H22 118.4
C23 C22 H22 118.4
C24 C23 C22 116.8(2)
C24 C23 C26 121.8(2)
C22 C23 C26 121.4(2)
C23 C24 C25 121.1(2)
C23 C24 H24 119.5
C25 C24 H24 119.5
C24 C25 C21 118.6(2)
C24 C25 H25 120.7
C21 C25 H25 120.7
C23 C26 H26A 109.5
C23 C26 H26B 109.5
H26A C26 H26B 109.5
C23 C26 H26C 109.5
H26A C26 H26C 109.5
H26B C26 H26C 109.5
N30 C31 C35 120.2(2)
N30 C31 C41 115.08(19)
C35 C31 C41 124.7(2)
N30 C32 C33 123.2(2)
N30 C32 H32 118.4
C33 C32 H32 118.4
C34 C33 C32 117.3(2)
C34 C33 C36 122.4(2)
C32 C33 C36 120.4(2)
C33 C34 C35 119.9(2)
C33 C34 H34 120.0
C35 C34 H34 120.0
C31 C35 C34 119.6(2)
C31 C35 H35 120.2
C34 C35 H35 120.2
C33 C36 H36A 109.5
C33 C36 H36B 109.5
H36A C36 H36B 109.5
C33 C36 H36C 109.5
H36A C36 H36C 109.5
H36B C36 H36C 109.5
N40 C41 C45 120.8(2)
N40 C41 C31 114.79(19)
C45 C41 C31 124.4(2)
N40 C42 C43 123.5(2)
N40 C42 H42 118.3
C43 C42 H42 118.3
C42 C43 C44 117.0(2)
C42 C43 C46 121.0(2)
C44 C43 C46 122.0(2)
C45 C44 C43 120.4(2)
C45 C44 H44 119.8
C43 C44 H44 119.8
C44 C45 C41 119.2(2)
C44 C45 H45 120.4
C41 C45 H45 120.4
C43 C46 H46A 109.5
C43 C46 H46B 109.5
H46A C46 H46B 109.5
C43 C46 H46C 109.5
H46A C46 H46C 109.5
H46B C46 H46C 109.5
N1 C1 N3 173.4(3)
N1 C1 N3B 140.1(8)
C1 N1 Cu1 157.7(2)
N2 C2 N3 173.3(3)
C1 N3 C2 122.1(3)
N2B C2B N3B 178.0(18)
O4 Cl1 O2 108.52(11)
O4 Cl1 O1 110.14(13)
O2 Cl1 O1 110.11(13)
O4 Cl1 O3 109.60(13)
O2 Cl1 O3 109.67(11)
O1 Cl1 O3 108.78(12)

loop_
_geom_bond_atom_site_label_1
_geom_bond_atom_site_label_2
_geom_bond_distance
Cu1 N1 1.977(2)
Cu1 N30 1.9852(18)
Cu1 N10 1.9873(18)
Cu1 N40 2.0609(18)
Cu1 N20 2.1135(18)
N10 C12 1.338(3)
N10 C11 1.346(3)
N20 C22 1.345(3)
N20 C21 1.351(3)
N30 C32 1.337(3)
N30 C31 1.356(3)
N40 C42 1.339(3)
N40 C41 1.352(3)
C11 C15 1.389(3)
C11 C21 1.478(3)
C12 C13 1.387(3)
C12 H12 0.9500
C13 C14 1.389(4)
C13 C16 1.502(4)
C14 C15 1.379(4)
C14 H14 0.9500
C15 H15 0.9500
C16 H16A 0.9800
C16 H16B 0.9800
C16 H16C 0.9800
C21 C25 1.387(3)
C22 C23 1.392(3)
C22 H22 0.9500
C23 C24 1.380(3)
C23 C26 1.499(3)
C24 C25 1.382(3)
C24 H24 0.9500
C25 H25 0.9500
C26 H26A 0.9800
C26 H26B 0.9800
C26 H26C 0.9800
C31 C35 1.385(3)
C31 C41 1.471(3)
C32 C33 1.386(3)
C32 H32 0.9500
C33 C34 1.387(3)
C33 C36 1.504(3)
C34 C35 1.391(3)
C34 H34 0.9500
C35 H35 0.9500
C36 H36A 0.9800
C36 H36B 0.9800
C36 H36C 0.9800
C41 C45 1.391(3)
C42 C43 1.384(3)
C42 H42 0.9500
C43 C44 1.390(3)
C43 C46 1.504(3)
C44 C45 1.377(3)
C44 H44 0.9500
C45 H45 0.9500
C46 H46A 0.9800
C46 H46B 0.9800
C46 H46C 0.9800
C1 N1 1.131(3)
C1 N3 1.290(4)
C1 N3B 1.378(17)
C2 N2 1.126(4)
C2 N3 1.340(4)
C2B N2B 1.136(5)
C2B N3B 1.359(19)
Cl1 O4 1.4294(18)
Cl1 O2 1.4323(19)
Cl1 O1 1.432(2)
Cl1 O3 1.4416(19)

loop_
_geom_hbond_atom_site_label_D
_geom_hbond_atom_site_label_H
_geom_hbond_atom_site_label_A
_geom_hbond_site_symmetry_A
_geom_hbond_distance_DH
_geom_hbond_distance_HA
_geom_hbond_distance_DA
_geom_hbond_angle_DHA
C34 H34 O4 . 0.95 2.41 3.240(3) 145.2
C36 H36A O4 . 0.98 2.59 3.481(3) 151.1
C36 H36C O4 3_767 0.98 2.59 3.449(3) 146.4
C16 H16A O3 3_766 0.98 2.53 3.428(3) 151.4
C25 H25 N2 2_655 0.95 2.57 3.495(3) 166.3
